data_2006503
loop_
_publ_author_name
'Senge, Mathias O.'
'Smith, Kevin M.'

_publ_section_title
;
 Structure and Conformation of Photosynthetic Pigments and Related
 Compounds. 10. Comparison of a Phytochlorin and Phytoporphyrin Derived
 from Chlorophyll <i>a</i>
;
_journal_issue 9
_journal_name_full 'Acta Crystallographica Section C'
_journal_page_first 1314
_journal_page_last 1318
_journal_paper_doi 10.1107/S0108270197003648
_journal_volume 53
_journal_year 1997
_chemical_formula_analytical 'C33 H40 N4'
_chemical_formula_moiety 'C33 H40 N4'
_chemical_formula_structural 'C33 H40 N4'
_chemical_formula_sum 'C33 H40 N4'
_chemical_formula_weight 492.69
_chemical_name_common 'compound (1)'
_chemical_name_systematic
;
 13^1^-Deoxo-17-depropionic acid-17-propionyl-phytochlorin
;
_space_group_IT_number 4
_symmetry_cell_setting monoclinic
_symmetry_space_group_name_Hall 'P 2yb'
_symmetry_space_group_name_H-M 'P 1 21 1'
_audit_creation_method SHELXL
_cell_angle_alpha 90.00
_cell_angle_beta 104.26(3)
_cell_angle_gamma 90.00
_cell_formula_units_Z 4
_cell_length_a 7.875(3)
_cell_length_b 24.756(10)
_cell_length_c 14.582(6)
_cell_measurement_reflns_used 35
_cell_measurement_temperature 126(2)
_cell_measurement_theta_max 15
_cell_measurement_theta_min 12
_cell_volume 2755.2(19)
_computing_cell_refinement P3
_computing_data_collection 'P3 (Siemens, 1990)'
_computing_data_reduction 'XDISK (Siemens, 1989), SHELXTL-Plus (Sheldrick, 1994)'
_computing_molecular_graphics 'XP (Siemens, 1994), SHELXTL-Plus'
_computing_publication_material 'XCIF, SHELXTL-Plus'
_computing_structure_refinement 'SHELXL93 (Sheldrick, 1993)'
_computing_structure_solution 'SHELXS86 (Sheldrick, 1990)'
_diffrn_ambient_temperature 126(2)
_diffrn_measurement_device 'Siemens R3m/V'
_diffrn_measurement_method '\w scans'
_diffrn_radiation_monochromator graphite
_diffrn_radiation_source 'fine-focus sealed tube'
_diffrn_radiation_type MoK\a
_diffrn_radiation_wavelength 0.71073
_diffrn_reflns_av_R_equivalents 0.0513
_diffrn_reflns_av_sigmaI/netI 0.0673
_diffrn_reflns_limit_h_max 9
_diffrn_reflns_limit_h_min -10
_diffrn_reflns_limit_k_max 32
_diffrn_reflns_limit_k_min 0
_diffrn_reflns_limit_l_max 18
_diffrn_reflns_limit_l_min 0
_diffrn_reflns_number 6946
_diffrn_reflns_theta_max 27.50
_diffrn_reflns_theta_min 1.44
_diffrn_standards_decay_% 0
_diffrn_standards_interval_count 198
_diffrn_standards_number 2
_exptl_absorpt_coefficient_mu 0.070
_exptl_absorpt_correction_T_max 0.98
_exptl_absorpt_correction_T_min 0.96
_exptl_absorpt_correction_type '\DF (XABS; Parkin, Moezzi & Hope, 1995)'
_exptl_crystal_colour green
_exptl_crystal_density_diffrn 1.188
_exptl_crystal_density_method 'not measured'
_exptl_crystal_description parallelepiped
_exptl_crystal_F_000 1064
_exptl_crystal_size_max 0.6
_exptl_crystal_size_mid 0.43
_exptl_crystal_size_min 0.28
_refine_diff_density_max 0.34
_refine_diff_density_min -0.28
_refine_ls_abs_structure_details 'not determined'
_refine_ls_extinction_method none
_refine_ls_goodness_of_fit_all 1.022
_refine_ls_goodness_of_fit_obs 1.069
_refine_ls_hydrogen_treatment constr
_refine_ls_matrix_type full
_refine_ls_number_parameters 667
_refine_ls_number_reflns 6474
_refine_ls_number_restraints 1
_refine_ls_restrained_S_all 1.021
_refine_ls_restrained_S_obs 1.069
_refine_ls_R_factor_all 0.0824
_refine_ls_R_factor_obs .0576
_refine_ls_shift/esd_max 0.003
_refine_ls_shift/esd_mean 0.001
_refine_ls_structure_factor_coef Fsqd
_refine_ls_weighting_details 'w = 1/[\s^2^(Fo^2^)+(0.0596P)^2^+0.8366P] where P=(Fo^2^+2Fc^2^)/3'
_refine_ls_weighting_scheme calc
_refine_ls_wR_factor_all 0.1397
_refine_ls_wR_factor_obs .1257
_reflns_number_observed 4933
_reflns_number_total 6474
_reflns_observed_criterion >2sigma(I)
_cod_data_source_file jz1193.cif
_cod_data_source_block 1
_cod_depositor_comments
;
The following automatic conversions were performed:
'_geom_bond_publ_flag' value 'Y' changed to 'y' according to
'/home/saulius/struct/CIF-dictionaries/cif_core.dic' dictionary named
'cif_core.dic' version 2.4.1 from 2010-06-29 (19
times).

'_geom_bond_publ_flag' value 'N' changed to 'n' according to
'/home/saulius/struct/CIF-dictionaries/cif_core.dic' dictionary named
'cif_core.dic' version 2.4.1 from 2010-06-29 (65 times).

Automatic conversion script
Id: cif_fix_enum 1527 2010-12-29 10:47:43Z saulius 

The following automatic conversions were performed:

'_chemical_melting_point' value 'n/d' was changed to '?' - the value
is undefined or not given.

Automatic conversion script
Id: cif_fix_values 1646 2011-03-28 12:23:43Z adriana 
;
_cod_original_sg_symbol_H-M 'P 21'
_cod_database_code 2006503

loop_
_symmetry_equiv_pos_as_xyz
'x, y, z'
'-x, y+1/2, -z'

loop_
_atom_site_aniso_label
_atom_site_aniso_U_11
_atom_site_aniso_U_22
_atom_site_aniso_U_33
_atom_site_aniso_U_12
_atom_site_aniso_U_13
_atom_site_aniso_U_23
N21 .019(2) .028(2) .024(2) .0045(14) .0075(14) .0003(14)
N22 .024(2) .025(2) .026(2) .0009(14) .0068(14) .0036(14)
N23 .017(2) .022(2) .027(2) .0015(13) .0065(13) .0015(13)
N24 .022(2) .020(2) .023(2) .0009(13) .0059(14) -.0009(13)
C1 .025(2) .025(2) .023(2) .002(2) .003(2) -.003(2)
C2 .021(2) .027(2) .023(2) .000(2) .004(2) -.004(2)
C2A .029(2) .041(2) .025(2) .002(2) .010(2) -.004(2)
C3 .022(2) .026(2) .024(2) .000(2) .007(2) -.003(2)
C3A .027(2) .033(2) .031(2) -.004(2) .011(2) -.005(2)
C3B .032(2) .036(2) .030(2) -.001(2) .010(2) -.004(2)
C4 .022(2) .025(2) .022(2) -.001(2) .007(2) -.001(2)
C5 .031(2) .027(2) .024(2) -.003(2) .011(2) -.002(2)
C6 .028(2) .024(2) .024(2) -.004(2) .006(2) -.002(2)
C7 .033(2) .025(2) .032(2) -.001(2) .011(2) .003(2)
C7A .049(3) .036(2) .033(2) .006(2) .017(2) .010(2)
C8 .034(2) .026(2) .025(2) -.001(2) .005(2) -.001(2)
C8A .050(3) .038(3) .031(2) .011(2) .015(2) .010(2)
C8B .089(4) .034(3) .042(3) .024(3) .017(3) .009(2)
C9 .028(2) .022(2) .029(2) -.001(2) .005(2) -.001(2)
C10 .030(2) .021(2) .031(2) .003(2) .006(2) .002(2)
C11 .021(2) .021(2) .022(2) .000(2) .003(2) -.0024(15)
C12 .023(2) .024(2) .029(2) .001(2) .006(2) -.005(2)
C12A .029(2) .029(2) .038(2) .008(2) .008(2) -.003(2)
C13 .021(2) .020(2) .029(2) -.001(2) .005(2) -.003(2)
C13A .025(2) .028(2) .031(2) -.004(2) .014(2) -.006(2)
C13B .032(2) .026(2) .031(2) -.002(2) .015(2) .003(2)
C14 .027(2) .022(2) .021(2) .000(2) .009(2) -.0008(15)
C15 .023(2) .025(2) .021(2) -.003(2) .006(2) -.003(2)
C16 .026(2) .022(2) .020(2) -.001(2) .004(2) .000(2)
C17 .026(2) .024(2) .021(2) .000(2) .002(2) .001(2)
C17A .029(2) .027(2) .033(2) -.005(2) .009(2) .004(2)
C17B .038(3) .026(2) .046(3) .002(2) .015(2) .011(2)
C17C .045(3) .051(3) .040(3) .012(2) .017(2) .017(2)
C18 .025(2) .024(2) .026(2) .003(2) .003(2) .004(2)
C18A .029(2) .046(3) .028(2) -.003(2) .003(2) .009(2)
C19 .026(2) .020(2) .024(2) -.002(2) .005(2) -.0031(15)
C20 .021(2) .022(2) .027(2) .003(2) .006(2) .000(2)
N25 .022(2) .027(2) .024(2) .0032(14) .0067(14) .0003(14)
N26 .022(2) .026(2) .026(2) .0004(14) .0052(14) .0011(14)
N27 .023(2) .025(2) .022(2) .0044(14) .0074(13) .0010(14)
N28 .025(2) .025(2) .022(2) .0014(14) .0069(13) .0023(13)
C21 .021(2) .027(2) .026(2) -.001(2) .008(2) -.003(2)
C22 .023(2) .026(2) .027(2) .000(2) .007(2) -.004(2)
C22A .027(2) .038(2) .033(2) .008(2) .008(2) -.001(2)
C23 .024(2) .026(2) .026(2) -.007(2) .006(2) -.006(2)
C23A .028(2) .028(2) .029(2) -.004(2) .011(2) -.004(2)
C23B .052(3) .031(2) .033(2) -.010(2) .022(2) -.004(2)
C24 .022(2) .026(2) .025(2) -.002(2) .006(2) -.001(2)
C25 .028(2) .027(2) .026(2) -.003(2) .010(2) -.001(2)
C26 .027(2) .025(2) .024(2) -.001(2) .003(2) .002(2)
C27 .034(2) .029(2) .027(2) .000(2) .007(2) .003(2)
C27A .053(3) .042(3) .042(3) .007(2) .023(2) .012(2)
C28 .033(2) .025(2) .028(2) -.001(2) .006(2) -.001(2)
C28A .041(3) .031(2) .033(2) .010(2) .008(2) .007(2)
C28B .061(3) .029(2) .028(2) .004(2) .009(2) .005(2)
C29 .022(2) .020(2) .025(2) -.002(2) .002(2) -.0004(15)
C30 .022(2) .021(2) .031(2) .000(2) .005(2) -.001(2)
C31 .016(2) .025(2) .028(2) .001(2) .000(2) -.005(2)
C32 .024(2) .024(2) .030(2) -.001(2) .007(2) -.006(2)
C32A .027(2) .029(2) .039(2) .005(2) .008(2) -.002(2)
C33 .026(2) .026(2) .023(2) -.003(2) .007(2) -.008(2)
C33A .024(2) .036(2) .029(2) .004(2) .007(2) -.003(2)
C33B .028(2) .043(2) .027(2) .003(2) .011(2) .003(2)
C34 .015(2) .029(2) .021(2) -.001(2) .0033(15) -.004(2)
C35 .021(2) .029(2) .022(2) .001(2) .000(2) -.001(2)
C36 .021(2) .026(2) .020(2) -.002(2) .0027(15) -.001(2)
C37 .026(2) .024(2) .027(2) .001(2) .008(2) -.001(2)
C37A .038(2) .034(2) .025(2) .007(2) .006(2) .006(2)
C37B .049(3) .043(3) .036(3) -.001(2) -.003(2) .002(2)
C37C .068(4) .058(4) .052(3) .007(3) -.010(3) -.012(3)
C38 .022(2) .027(2) .026(2) .002(2) .004(2) .002(2)
C38A .033(2) .029(2) .044(3) .001(2) .014(2) -.001(2)
C39 .023(2) .025(2) .020(2) .001(2) .001(2) .002(2)
C40 .023(2) .028(2) .025(2) .003(2) .003(2) .003(2)

loop_
_atom_site_label
_atom_site_fract_x
_atom_site_fract_y
_atom_site_fract_z
_atom_site_U_iso_or_equiv
_atom_site_thermal_displace_type
_atom_site_calc_flag
_atom_site_refinement_flags
_atom_site_occupancy
_atom_site_disorder_group
_atom_site_type_symbol
N21 .9848(4) .30089(13) .5262(2) .0231(7) Uani d . 1 . N
H21A .8902(4) .31289(13) .5414(2) .028 Uiso calc R 1 . H
N22 .7200(4) .38799(13) .4484(2) .0247(7) Uani d . 1 . N
N23 .5542(4) .36850(12) .5865(2) .0216(7) Uani d . 1 . N
H23A .6460(4) .35803(12) .5668(2) .026 Uiso calc R 1 . H
N24 .8078(4) .27750(12) .6758(2) .0217(7) Uani d . 1 . N
C1 1.0895(5) .2598(2) .5723(3) .0246(8) Uani d . 1 . C
C2 1.2264(5) .2525(2) .5244(3) .0239(8) Uani d . 1 . C
C2A 1.3689(6) .2109(2) .5487(3) .0309(9) Uani d . 1 . C
H2AA 1.3546(6) .1895(2) .6028(3) .037 Uiso calc R 1 . H
H2AB 1.4832(6) .2290(2) .5649(3) .037 Uiso calc R 1 . H
H2AC 1.3621(6) .1871(2) .4942(3) .037 Uiso calc R 1 . H
C3 1.2034(5) .2898(2) .4527(3) .0237(8) Uani d . 1 . C
C3A 1.3181(5) .2981(2) .3861(3) .0296(9) Uani d . 1 . C
H3AA 1.4411(5) .2908(2) .4200(3) .036 Uiso calc R 1 . H
H3AB 1.3105(5) .3364(2) .3657(3) .036 Uiso calc R 1 . H
C3B 1.2697(6) .2622(2) .2988(3) .0324(10) Uani d . 1 . C
H3BA 1.3493(6) .2695(2) .2581(3) .039 Uiso calc R 1 . H
H3BB 1.1490(6) .2698(2) .2639(3) .039 Uiso calc R 1 . H
H3BC 1.2798(6) .2242(2) .3182(3) .039 Uiso calc R 1 . H
C4 1.0486(5) .3206(2) .4529(3) .0229(8) Uani d . 1 . C
C5 .9739(5) .3607(2) .3890(3) .0264(8) Uani d . 1 . C
H5A 1.0328(5) .3682(2) .3409(3) .032 Uiso calc R 1 . H
C6 .8231(5) .3917(2) .3860(3) .0250(8) Uani d . 1 . C
C7 .7549(6) .4329(2) .3134(3) .0297(9) Uani d . 1 . C
C7A .8346(6) .4483(2) .2334(3) .0381(11) Uani d . 1 . C
H7AA .9390(6) .4262(2) .2362(3) .046 Uiso calc R 1 . H
H7AB .8675(6) .4866(2) .2391(3) .046 Uiso calc R 1 . H
H7AC .7492(6) .4422(2) .1730(3) .046 Uiso calc R 1 . H
C8 .6093(6) .4539(2) .3347(3) .0288(9) Uani d . 1 . C
C8A .4904(7) .4981(2) .2844(3) .0387(11) Uani d . 1 . C
H8AA .4980(7) .4997(2) .2177(3) .046 Uiso calc R 1 . H
H8AB .3679(7) .4893(2) .2845(3) .046 Uiso calc R 1 . H
C8B .5356(8) .5527(2) .3291(4) .0545(15) Uani d . 1 . C
H8BA .4547(8) .5798(2) .2937(4) .065 Uiso calc R 1 . H
H8BB .6559(8) .5622(2) .3279(4) .065 Uiso calc R 1 . H
H8BC .5256(8) .5517(2) .3947(4) .065 Uiso calc R 1 . H
C9 .5902(5) .4258(2) .4195(3) .0269(9) Uani d . 1 . C
C10 .4552(6) .4359(2) .4659(3) .0278(9) Uani d . 1 . C
H10A .3720(6) .4632(2) .4409(3) .033 Uiso calc R 1 . H
C11 .4369(5) .40848(15) .5454(3) .0215(8) Uani d . 1 . C
C12 .3077(5) .4137(2) .6007(3) .0254(8) Uani d . 1 . C
C12A .1558(6) .4525(2) .5818(3) .0322(10) Uani d . 1 . C
H12A .1574(6) .4744(2) .5260(3) .039 Uiso calc R 1 . H
H12B .1655(6) .4762(2) .6367(3) .039 Uiso calc R 1 . H
H12C .0458(6) .4322(2) .5703(3) .039 Uiso calc R 1 . H
C13 .3520(5) .37611(15) .6721(3) .0234(8) Uani d . 1 . C
C13A .2953(5) .3542(2) .7554(3) .0266(9) Uani d . 1 . C
H13A .1763(5) .3385(2) .7360(3) .032 Uiso calc R 1 . H
H13B .2964(5) .3828(2) .8032(3) .032 Uiso calc R 1 . H
C13B .4357(6) .3097(2) .7948(3) .0288(9) Uani d . 1 . C
H13C .5001(6) .3185(2) .8604(3) .035 Uiso calc R 1 . H
H13D .3785(6) .2741(2) .7950(3) .035 Uiso calc R 1 . H
C14 .5037(5) .3482(2) .6621(3) .0227(8) Uani d . 1 . C
C15 .5614(5) .3084(2) .7298(3) .0229(8) Uani d . 1 . C
C16 .7050(5) .2749(2) .7379(3) .0232(8) Uani d . 1 . C
C17 .7634(5) .2318(2) .8131(3) .0244(8) Uani d . 1 . C
H17A .7777(5) .2481(2) .8772(3) .029 Uiso calc R 1 . H
C17A .6396(5) .1826(2) .8022(3) .0294(9) Uani d . 1 . C
H17B .5184(5) .1957(2) .7958(3) .035 Uiso calc R 1 . H
H17C .6424(5) .1633(2) .7432(3) .035 Uiso calc R 1 . H
C17B .6857(6) .1430(2) .8848(3) .0356(10) Uani d . 1 . C
H17D .6166(6) .1095(2) .8671(3) .043 Uiso calc R 1 . H
H17E .8112(6) .1334(2) .8964(3) .043 Uiso calc R 1 . H
C17C .6511(7) .1652(2) .9750(3) .0446(12) Uani d . 1 . C
H17F .6830(7) .1381(2) 1.0253(3) .053 Uiso calc R 1 . H
H17G .5265(7) .1741(2) .9645(3) .053 Uiso calc R 1 . H
H17H .7213(7) .1979(2) .9938(3) .053 Uiso calc R 1 . H
C18 .9456(5) .2161(2) .7983(3) .0255(8) Uani d . 1 . C
H18A .9534(5) .1759(2) .7926(3) .031 Uiso calc R 1 . H
C18A 1.0962(6) .2364(2) .8784(3) .0351(10) Uani d . 1 . C
H18B 1.0919(6) .2183(2) .9376(3) .042 Uiso calc R 1 . H
H18C 1.0850(6) .2755(2) .8857(3) .042 Uiso calc R 1 . H
H18D 1.2082(6) .2284(2) .8634(3) .042 Uiso calc R 1 . H
C19 .9439(5) .2425(2) .7038(3) .0232(8) Uani d . 1 . C
C20 1.0703(5) .2333(2) .6540(3) .0234(8) Uani d . 1 . C
H20A 1.1535(5) .2058(2) .6780(3) .028 Uiso calc R 1 . H
N25 .0868(4) .55642(13) .8877(2) .0243(7) Uani d . 1 . N
H25A .1787(4) .54462(13) .8695(2) .029 Uiso calc R 1 . H
N26 .3473(4) .46778(13) .9515(2) .0249(7) Uani d . 1 . N
N27 .5099(4) .49570(13) .8118(2) .0231(7) Uani d . 1 . N
H27A .4185(4) .50512(13) .8328(2) .028 Uiso calc R 1 . H
N28 .2674(4) .58996(13) .7407(2) .0237(7) Uani d . 1 . N
C21 -.0127(5) .6007(2) .8502(3) .0243(8) Uani d . 1 . C
C22 -.1505(5) .6050(2) .8975(3) .0253(8) Uani d . 1 . C
C22A -.2907(6) .6478(2) .8763(3) .0325(10) Uani d . 1 . C
H22A -.2701(6) .6719(2) .8267(3) .039 Uiso calc R 1 . H
H22B -.2873(6) .6688(2) .9337(3) .039 Uiso calc R 1 . H
H22C -.4057(6) .6306(2) .8546(3) .039 Uiso calc R 1 . H
C23 -.1334(5) .5640(2) .9619(3) .0254(8) Uani d . 1 . C
C23A -.2496(5) .5527(2) 1.0274(3) .0277(9) Uani d . 1 . C
H23B -.2465(5) .5136(2) 1.0415(3) .033 Uiso calc R 1 . H
H23C -.3717(5) .5623(2) .9951(3) .033 Uiso calc R 1 . H
C23B -.1954(7) .5841(2) 1.1201(3) .0369(11) Uani d . 1 . C
H23D -.2751(7) .5753(2) 1.1600(3) .044 Uiso calc R 1 . H
H23E -.2007(7) .6229(2) 1.1067(3) .044 Uiso calc R 1 . H
H23F -.0754(7) .5741(2) 1.1531(3) .044 Uiso calc R 1 . H
C24 .0210(5) .5332(2) .9586(3) .0242(8) Uani d . 1 . C
C25 .0936(5) .4894(2) 1.0140(3) .0260(8) Uani d . 1 . C
H25B .0334(5) .4785(2) 1.0599(3) .031 Uiso calc R 1 . H
C26 .2426(5) .4592(2) 1.0121(3) .0262(9) Uani d . 1 . C
C27 .3073(6) .4141(2) 1.0749(3) .0301(9) Uani d . 1 . C
C27A .2238(7) .3920(2) 1.1495(3) .0436(12) Uani d . 1 . C
H27B .1212(7) .4139(2) 1.1517(3) .052 Uiso calc R 1 . H
H27C .3085(7) .3932(2) 1.2112(3) .052 Uiso calc R 1 . H
H27D .1875(7) .3546(2) 1.1341(3) .052 Uiso calc R 1 . H
C28 .4536(6) .3950(2) 1.0499(3) .0288(9) Uani d . 1 . C
C28A .5630(6) .3470(2) 1.0927(3) .0351(10) Uani d . 1 . C
H28B .5932(6) .3502(2) 1.1625(3) .042 Uiso calc R 1 . H
H28C .6736(6) .3469(2) 1.0720(3) .042 Uiso calc R 1 . H
C28B .4656(7) .2935(2) 1.0635(3) .0395(11) Uani d . 1 . C
H28D .5401(7) .2633(2) 1.0925(3) .047 Uiso calc R 1 . H
H28E .4376(7) .2900(2) .9945(3) .047 Uiso calc R 1 . H
H28F .3571(7) .2932(2) 1.0849(3) .047 Uiso calc R 1 . H
C29 .4759(5) .4293(2) .9731(3) .0228(8) Uani d . 1 . C
C30 .6079(5) .4234(2) .9247(3) .0248(8) Uani d . 1 . C
H30A .6927(5) .3960(2) .9465(3) .030 Uiso calc R 1 . H
C31 .6267(5) .4540(2) .8475(3) .0242(8) Uani d . 1 . C
C32 .7550(5) .4519(2) .7921(3) .0258(8) Uani d . 1 . C
C32A .9052(6) .4125(2) .8063(3) .0315(9) Uani d . 1 . C
H32A .9023(6) .3883(2) .8591(3) .038 Uiso calc R 1 . H
H32B 1.0163(6) .4324(2) .8205(3) .038 Uiso calc R 1 . H
H32C .8947(6) .3912(2) .7486(3) .038 Uiso calc R 1 . H
C33 .7118(5) .4923(2) .7263(3) .0251(8) Uani d . 1 . C
C33A .7726(6) .5192(2) .6471(3) .0297(9) Uani d . 1 . C
H33A .7670(6) .4939(2) .5938(3) .036 Uiso calc R 1 . H
H33B .8940(6) .5328(2) .6695(3) .036 Uiso calc R 1 . H
C33B .6400(6) .5669(2) .6170(3) .0318(10) Uani d . 1 . C
H33C .7019(6) .6020(2) .6278(3) .038 Uiso calc R 1 . H
H33D .5795(6) .5640(2) .5491(3) .038 Uiso calc R 1 . H
C34 .5612(5) .5192(2) .7393(3) .0220(8) Uani d . 1 . C
C35 .5077(5) .5625(2) .6784(3) .0247(8) Uani d . 1 . C
C36 .3690(5) .5975(2) .6786(3) .0230(8) Uani d . 1 . C
C37 .3154(5) .6468(2) .6158(3) .0254(8) Uani d . 1 . C
H37A .4197(5) .6710(2) .6236(3) .031 Uiso calc R 1 . H
C37A .2480(6) .6336(2) .5110(3) .0323(10) Uani d . 1 . C
H37B .2168(6) .6677(2) .4755(3) .039 Uiso calc R 1 . H
H37C .3436(6) .6164(2) .4883(3) .039 Uiso calc R 1 . H
C37B .0897(7) .5965(2) .4890(3) .0451(12) Uani d . 1 . C
H37D -.0142(7) .6165(2) .4973(3) .054 Uiso calc R 1 . H
H37E .1104(7) .5659(2) .5342(3) .054 Uiso calc R 1 . H
C37C .0534(8) .5745(3) .3874(4) .064(2) Uani d . 1 . C
H37F -.0492(8) .5507(3) .3755(4) .077 Uiso calc R 1 . H
H37G .1554(8) .5540(3) .3794(4) .077 Uiso calc R 1 . H
H37H .0308(8) .6046(3) .3425(4) .077 Uiso calc R 1 . H
C38 .1809(5) .6747(2) .6621(3) .0259(8) Uani d . 1 . C
H38A .0697(5) .6819(2) .6131(3) .031 Uiso calc R 1 . H
C38A .2491(6) .7269(2) .7131(3) .0347(10) Uani d . 1 . C
H38B .2672(6) .7537(2) .6669(3) .042 Uiso calc R 1 . H
H38C .3605(6) .7199(2) .7591(3) .042 Uiso calc R 1 . H
H38D .1636(6) .7407(2) .7460(3) .042 Uiso calc R 1 . H
C39 .1499(5) .6310(2) .7307(3) .0232(8) Uani d . 1 . C
C40 .0208(5) .6351(2) .7800(3) .0257(8) Uani d . 1 . C
H40A -.0553(5) .6653(2) .7642(3) .031 Uiso calc R 1 . H

loop_
_atom_type_symbol
_atom_type_description
_atom_type_scat_dispersion_real
_atom_type_scat_dispersion_imag
_atom_type_scat_source
C C 0.0033 0.0016 'International Tables Vol C Tables 4.2.6.8 and 6.1.1.4'
H H 0.0000 0.0000 'International Tables Vol C Tables 4.2.6.8 and 6.1.1.4'
N N 0.0061 0.0033 'International Tables Vol C Tables 4.2.6.8 and 6.1.1.4'

loop_
_geom_angle_atom_site_label_1
_geom_angle_atom_site_label_2
_geom_angle_atom_site_label_3
_geom_angle
_geom_angle_publ_flag
C1 N21 C4 110.6(3) y
C6 N22 C9 105.6(3) y
C14 N23 C11 108.5(3) y
C16 N24 C19 109.0(3) y
N21 C1 C20 125.8(3) n
N21 C1 C2 106.7(3) n
C20 C1 C2 127.4(4) n
C3 C2 C1 108.2(3) n
C3 C2 C2A 126.3(4) n
C1 C2 C2A 125.5(4) n
C2 C3 C4 107.9(3) n
C2 C3 C3A 126.8(4) n
C4 C3 C3A 125.3(4) n
C3 C3A C3B 113.4(3) n
N21 C4 C5 126.8(4) n
N21 C4 C3 106.6(3) n
C5 C4 C3 126.6(3) n
C4 C5 C6 128.8(4) n
N22 C6 C5 125.4(4) n
N22 C6 C7 110.8(3) n
C5 C6 C7 123.8(4) n
C8 C7 C6 106.1(3) n
C8 C7 C7A 128.0(4) n
C6 C7 C7A 125.9(4) n
C7 C8 C9 106.3(4) n
C7 C8 C8A 128.4(4) n
C9 C8 C8A 125.3(4) n
C8B C8A C8 112.9(4) n
N22 C9 C10 124.3(4) n
N22 C9 C8 111.1(3) n
C10 C9 C8 124.6(4) n
C11 C10 C9 124.0(4) n
C10 C11 N23 121.2(3) n
C10 C11 C12 130.9(4) y
N23 C11 C12 108.0(3) y
C13 C12 C11 106.1(3) y
C13 C12 C12A 127.8(4) n
C11 C12 C12A 126.1(4) n
C12 C13 C14 108.4(3) y
C12 C13 C13A 142.1(4) y
C14 C13 C13A 109.5(3) y
C13 C13A C13B 103.1(3) y
C15 C13B C13A 107.1(3) y
N23 C14 C15 136.8(4) y
N23 C14 C13 109.0(3) y
C15 C14 C13 114.2(3) y
C16 C15 C14 127.1(4) y
C16 C15 C13B 126.8(4) y
C14 C15 C13B 106.0(3) y
N24 C16 C15 121.6(3) y
N24 C16 C17 113.0(3) y
C15 C16 C17 125.4(3) y
C16 C17 C17A 114.2(3) n
C16 C17 C18 101.7(3) y
C17A C17 C18 111.8(3) n
C17B C17A C17 113.9(4) n
C17C C17B C17A 113.2(4) n
C19 C18 C18A 112.5(3) n
C19 C18 C17 102.4(3) y
C18A C18 C17 112.4(3) n
N24 C19 C20 124.1(3) y
N24 C19 C18 112.1(3) y
C20 C19 C18 123.8(3) n
C19 C20 C1 127.6(4) n
C21 N25 C24 110.2(3) n
C26 N26 C29 105.8(3) n
C34 N27 C31 108.2(3) n
C39 N28 C36 108.8(3) n
N25 C21 C40 125.5(4) n
N25 C21 C22 107.0(3) n
C40 C21 C22 127.5(4) n
C23 C22 C21 108.6(4) n
C23 C22 C22A 127.4(4) n
C21 C22 C22A 124.0(4) n
C22 C23 C24 108.1(3) n
C22 C23 C23A 127.0(4) n
C24 C23 C23A 124.9(4) n
C23 C23A C23B 112.8(3) n
C25 C24 N25 125.5(4) n
C25 C24 C23 128.4(4) n
N25 C24 C23 106.1(3) n
C24 C25 C26 129.4(4) n
N26 C26 C25 124.9(4) n
N26 C26 C27 110.7(4) n
C25 C26 C27 124.4(4) n
C28 C27 C26 106.5(4) n
C28 C27 C27A 127.5(4) n
C26 C27 C27A 125.9(4) n
C27 C28 C29 105.8(4) n
C27 C28 C28A 126.3(4) n
C29 C28 C28A 127.9(4) n
C28 C28A C28B 111.6(4) n
N26 C29 C30 123.7(4) n
N26 C29 C28 111.2(3) n
C30 C29 C28 125.1(4) n
C31 C30 C29 126.1(4) n
C30 C31 N27 120.8(3) n
C30 C31 C32 131.4(4) n
N27 C31 C32 107.8(3) n
C33 C32 C31 106.3(3) n
C33 C32 C32A 128.3(4) n
C31 C32 C32A 125.5(4) n
C32 C33 C34 108.7(3) n
C32 C33 C33A 142.0(4) n
C34 C33 C33A 109.3(4) n
C33 C33A C33B 103.4(3) n
C35 C33B C33A 106.5(3) n
N27 C34 C35 136.8(4) n
N27 C34 C33 109.0(3) n
C35 C34 C33 114.2(3) n
C34 C35 C36 126.3(4) n
C34 C35 C33B 106.6(3) n
C36 C35 C33B 126.9(4) n
N28 C36 C35 120.3(4) n
N28 C36 C37 112.9(3) n
C35 C36 C37 126.8(3) n
C36 C37 C37A 114.1(3) n
C36 C37 C38 102.3(3) n
C37A C37 C38 115.1(3) n
C37B C37A C37 113.9(4) n
C37A C37B C37C 111.4(4) n
C38A C38 C39 112.0(3) n
C38A C38 C37 113.2(3) n
C39 C38 C37 101.8(3) n
N28 C39 C40 124.6(4) n
N28 C39 C38 112.6(3) n
C40 C39 C38 122.7(4) n
C39 C40 C21 128.7(4) n

loop_
_geom_bond_atom_site_label_1
_geom_bond_atom_site_label_2
_geom_bond_site_symmetry_2
_geom_bond_distance
_geom_bond_publ_flag
N21 C1 . 1.375(5) y
N21 C4 . 1.377(5) y
N22 C6 . 1.365(5) y
N22 C9 . 1.373(5) y
N23 C14 . 1.358(5) y
N23 C11 . 1.385(5) y
N24 C16 . 1.356(5) y
N24 C19 . 1.361(5) y
C1 C20 . 1.401(5) n
C1 C2 . 1.432(5) n
C2 C3 . 1.373(5) n
C2 C2A . 1.500(6) n
C3 C4 . 1.438(5) n
C3 C3A . 1.495(5) n
C3A C3B . 1.521(6) n
C4 C5 . 1.389(5) n
C5 C6 . 1.406(6) n
C6 C7 . 1.472(6) n
C7 C8 . 1.363(6) n
C7 C7A . 1.503(5) n
C8 C9 . 1.458(5) n
C8 C8A . 1.509(6) n
C8A C8B . 1.504(7) n
C9 C10 . 1.417(6) n
C10 C11 . 1.381(5) n
C11 C12 . 1.451(5) n
C12 C13 . 1.376(6) y
C12 C12A . 1.505(5) n
C13 C14 . 1.418(5) y
C13 C13A . 1.496(5) y
C13A C13B . 1.566(6) y
C13B C15 . 1.531(5) y
C14 C15 . 1.388(6) y
C15 C16 . 1.384(5) y
C16 C17 . 1.518(5) y
C17 C17A . 1.543(5) n
C17 C18 . 1.552(5) y
C17A C17B . 1.525(6) n
C17B C17C . 1.512(6) n
C18 C19 . 1.522(5) y
C18 C18A . 1.530(6) n
C19 C20 . 1.389(5) n
N25 C21 . 1.380(5) n
N25 C24 . 1.389(5) n
N26 C26 . 1.366(5) n
N26 C29 . 1.370(5) n
N27 C34 . 1.352(5) n
N27 C31 . 1.396(5) n
N28 C39 . 1.357(5) n
N28 C36 . 1.361(5) n
C21 C40 . 1.406(5) n
C21 C22 . 1.426(5) n
C22 C23 . 1.366(6) n
C22 C22A . 1.507(6) n
C23 C24 . 1.446(6) n
C23 C23A . 1.503(5) n
C23A C23B . 1.526(6) n
C24 C25 . 1.387(5) n
C25 C26 . 1.398(6) n
C26 C27 . 1.453(6) n
C27 C28 . 1.375(6) n
C27 C27A . 1.506(6) n
C28 C29 . 1.450(5) n
C28 C28A . 1.510(6) n
C28A C28B . 1.536(6) n
C29 C30 . 1.401(5) n
C30 C31 . 1.394(5) n
C31 C32 . 1.442(5) n
C32 C33 . 1.369(6) n
C32 C32A . 1.508(6) n
C33 C34 . 1.413(5) n
C33 C33A . 1.510(6) n
C33A C33B . 1.565(6) n
C33B C35 . 1.535(5) n
C34 C35 . 1.390(6) n
C35 C36 . 1.396(5) n
C36 C37 . 1.521(5) n
C37 C37A . 1.526(5) n
C37 C38 . 1.551(5) y
C37A C37B . 1.518(7) n
C37B C37C . 1.538(7) n
C38 C38A . 1.521(6) n
C38 C39 . 1.534(5) n
C39 C40 . 1.386(5) n
